data_4305289
loop_
_publ_author_name
'Ravi Shankar'
'Atul Pratap Singh'
'Archana Jain'
'Mary F. Mahon'
'Kieran C. Molloy'

_publ_section_title
;
Synthesis, Characterization, and Structural Studies of Mixed-Ligand
Diorganotin Esters, [R2Sn(OP(O)(OH)Ph)(OS(O)2R1)]n [R =n-Bu, R1= Me (1), n-Pr
(2); R = Et, R1= Me (3)] with 1D and 3D Coordination Polymeric Motifs
;
_journal_name_full 'Inorganic Chemistry'
_journal_page_first 5930
_journal_page_last 5935
_journal_paper_doi 10.1021/ic8002433
_journal_volume 47
_journal_year 2008
_chemical_formula_sum 'C60 H105 O24 P4 S4 Sn4'
_chemical_formula_weight 1937.32
_chemical_name_systematic
;
 ?
;
_space_group_IT_number 2
_symmetry_cell_setting triclinic
_symmetry_space_group_name_Hall '-P 1'
_symmetry_space_group_name_H-M 'P -1'
_atom_sites_solution_hydrogens geom
_atom_sites_solution_primary direct
_atom_sites_solution_secondary difmap
_audit_creation_method SHELXL-97
_cell_angle_alpha 104.981(1)
_cell_angle_beta 107.287(1)
_cell_angle_gamma 109.017(1)
_cell_formula_units_Z 2
_cell_length_a 13.0210(1)
_cell_length_b 18.8670(2)
_cell_length_c 19.7880(2)
_cell_measurement_reflns_used 43430
_cell_measurement_temperature 150(2)
_cell_measurement_theta_max 27.485
_cell_measurement_theta_min 2.910
_cell_volume 4034.08(9)
_computing_cell_refinement 'HKL Scalepack (Otwinowski & Minor 1997)'
_computing_data_collection 'Collect (Bruker AXS BV, 1997-2004)'
_computing_data_reduction 'Denzo & Scalepack (Otwinowski & Minor, 1997)'
_computing_molecular_graphics 'ORTEX (P.McArdle, 1995)'
_computing_publication_material 'SHELXL-97/2 (Sheldrick,1997)'
_computing_structure_refinement 'SHELXL-97 (Sheldrick, 1997)'
_computing_structure_solution 'SHELXS-97 (Sheldrick, 1990)'
_diffrn_ambient_temperature 150(2)
_diffrn_measured_fraction_theta_full 0.990
_diffrn_measured_fraction_theta_max 0.990
_diffrn_measurement_device_type '95mm CCD camera on \k-goniostat'
_diffrn_measurement_method CCD
_diffrn_radiation_monochromator graphite
_diffrn_radiation_source 'fine-focus sealed tube'
_diffrn_radiation_type MoK\a
_diffrn_radiation_wavelength 0.71073
_diffrn_reflns_av_R_equivalents 0.0000
_diffrn_reflns_av_sigmaI/netI 0.1033
_diffrn_reflns_limit_h_max 16
_diffrn_reflns_limit_h_min -16
_diffrn_reflns_limit_k_max 24
_diffrn_reflns_limit_k_min -24
_diffrn_reflns_limit_l_max 25
_diffrn_reflns_limit_l_min -25
_diffrn_reflns_number 70599
_diffrn_reflns_theta_full 27.50
_diffrn_reflns_theta_max 27.50
_diffrn_reflns_theta_min 3.52
_exptl_absorpt_coefficient_mu 1.475
_exptl_absorpt_correction_T_max 0.75
_exptl_absorpt_correction_T_min 0.70
_exptl_absorpt_correction_type multi-scan
_exptl_crystal_colour Colourless
_exptl_crystal_density_diffrn 1.595
_exptl_crystal_density_method 'not measured'
_exptl_crystal_description Block
_exptl_crystal_F_000 1962
_exptl_crystal_size_max 0.15
_exptl_crystal_size_mid 0.10
_exptl_crystal_size_min 0.07
_refine_diff_density_max 2.218
_refine_diff_density_min -1.302
_refine_diff_density_rms 0.177
_refine_ls_extinction_coef 0.00255(14)
_refine_ls_extinction_expression Fc^*^=kFc[1+0.001xFc^2^\l^3^/sin(2\q)]^-1/4^
_refine_ls_extinction_method SHELXL
_refine_ls_goodness_of_fit_ref 1.053
_refine_ls_hydrogen_treatment mixed
_refine_ls_matrix_type full
_refine_ls_number_parameters 866
_refine_ls_number_reflns 70609
_refine_ls_number_restraints 17
_refine_ls_restrained_S_all 1.053
_refine_ls_R_factor_all 0.1147
_refine_ls_R_factor_gt 0.0765
_refine_ls_shift/su_max 0.002
_refine_ls_shift/su_mean 0.000
_refine_ls_structure_factor_coef Fsqd
_refine_ls_weighting_details 'calc w=1/[\s^2^(Fo^2^)+(0.0579P)^2^+37.4082P] where P=(Fo^2^+2Fc^2^)/3'
_refine_ls_weighting_scheme calc
_refine_ls_wR_factor_gt 0.1733
_refine_ls_wR_factor_ref 0.1954
_reflns_number_gt 49698
_reflns_number_total 70609
_reflns_threshold_expression >2sigma(I)
_cod_data_source_file ic8002433-file007_1.cif
_cod_data_source_block h07kcm16
_cod_depositor_comments
;
The following automatic conversions were performed:
'_symmetry_cell_setting' value 'Triclinic' changed to 'triclinic'
according to '/home/saulius/struct/CIF-dictionaries/cif_core.dic'
dictionary named 'cif_core.dic' version 2.4.1 from
2010-06-29.

'_exptl_absorpt_correction_type' value 'Multi-Scan' changed
to 'multi-scan' according to
'/home/saulius/struct/CIF-dictionaries/cif_core.dic' dictionary named
'cif_core.dic' version 2.4.1 from 2010-06-29.

Automatic conversion script
Id: cif_fix_enum 1527 2010-12-29 10:47:43Z saulius 
;
_cod_original_cell_volume 4034.08(7)
_cod_database_code 4305289

loop_
_symmetry_equiv_pos_as_xyz
'x, y, z'
'-x, -y, -z'

loop_
_atom_site_label
_atom_site_type_symbol
_atom_site_fract_x
_atom_site_fract_y
_atom_site_fract_z
_atom_site_U_iso_or_equiv
_atom_site_adp_type
_atom_site_occupancy
_atom_site_symmetry_multiplicity
_atom_site_calc_flag
_atom_site_refinement_flags
_atom_site_disorder_assembly
_atom_site_disorder_group
Sn1 Sn 0.56285(3) 1.11239(2) 0.945450(19) 0.02952(9) Uani 1 1 d . . .
Sn2 Sn 0.60899(3) 1.13729(2) 0.614782(19) 0.03394(10) Uani 1 1 d . . .
Sn3 Sn 0.84661(3) 1.35871(2) 0.885292(19) 0.03617(10) Uani 1 1 d . . .
Sn4 Sn 0.48976(3) 1.38377(2) 0.549739(19) 0.03182(10) Uani 1 1 d . . .
S1 S 0.65315(12) 1.32017(8) 1.08634(8) 0.0381(3) Uani 1 1 d . . .
S2 S 0.72948(11) 1.14717(7) 0.82077(7) 0.0288(3) Uani 1 1 d . . .
S3 S 0.74671(10) 1.35301(7) 0.67527(7) 0.0272(3) Uani 1 1 d . . .
S4 S 0.23520(13) 1.17986(9) 0.41560(8) 0.0447(4) Uani 1 1 d . . .
P1 P 0.50407(11) 0.91011(8) 0.90151(7) 0.0310(3) Uani 1 1 d . . .
P2 P 0.51187(13) 1.06981(8) 0.41950(7) 0.0368(3) Uani 1 1 d . . .
P3 P 1.02305(15) 1.43572(8) 1.07877(8) 0.0436(4) Uani 1 1 d . . .
P4 P 0.31868(11) 1.41480(9) 0.40414(8) 0.0334(3) Uani 1 1 d . . .
O1 O 0.4886(3) 0.98361(19) 0.89425(19) 0.0346(8) Uani 1 1 d . . .
O2 O 0.5148(3) 0.9026(2) 0.97745(18) 0.0340(8) Uani 1 1 d . . .
O3 O 0.3961(3) 0.8357(2) 0.83191(19) 0.0418(9) Uani 1 1 d . . .
H3 H 0.4004 0.7925 0.8333 0.050 Uiso 1 1 calc R . .
O4 O 0.6137(4) 1.2538(2) 1.0137(2) 0.0488(10) Uani 1 1 d . . .
O5 O 0.7401(4) 1.3963(2) 1.0943(2) 0.0575(11) Uani 1 1 d . . .
O6 O 0.6902(3) 1.2999(2) 1.1526(2) 0.0549(11) Uani 1 1 d . . .
O7 O 0.5329(3) 1.1217(2) 0.49902(18) 0.0394(9) Uani 1 1 d . . .
O8 O 0.5008(3) 0.9852(2) 0.4098(2) 0.0476(10) Uani 1 1 d . . .
O9 O 0.3995(3) 1.0660(2) 0.3591(2) 0.0498(10) Uani 1 1 d . . .
H9 H 0.3632 1.0850 0.3817 0.060 Uiso 1 1 calc R . .
O10 O 0.6965(4) 1.1635(2) 0.7516(2) 0.0501(10) Uani 1 1 d . . .
O11 O 0.8098(3) 1.2232(2) 0.88827(19) 0.0425(9) Uani 1 1 d . . .
O12 O 0.6272(3) 1.0975(2) 0.8299(2) 0.0428(9) Uani 1 1 d . . .
O13 O 0.9221(4) 1.3799(2) 1.00189(19) 0.0493(10) Uani 1 1 d . . .
O14 O 0.9719(3) 1.4510(2) 1.1402(2) 0.0504(10) Uani 1 1 d . . .
H14 H 0.8971 1.4322 1.1181 0.061 Uiso 1 1 calc R . .
O15 O 1.1022(4) 1.51626(19) 1.08176(19) 0.0471(10) Uani 1 1 d . . .
O16 O 0.7658(3) 1.3668(2) 0.7537(2) 0.0487(10) Uani 1 1 d . C .
O17 O 0.7244(4) 1.2713(2) 0.6322(3) 0.0708(15) Uani 1 1 d . C .
O18 O 0.6568(4) 1.3760(4) 0.6399(3) 0.0807(16) Uani 1 1 d . C .
O19 O 0.3633(3) 1.4129(2) 0.48317(19) 0.0364(8) Uani 1 1 d . C .
O20 O 0.3190(3) 1.3434(2) 0.3428(2) 0.0438(9) Uani 1 1 d . C .
H20 H 0.2798 1.2989 0.3441 0.053 Uiso 1 1 calc R . .
O21 O 0.3908(3) 1.4906(2) 0.3976(2) 0.0462(10) Uani 1 1 d . . .
O23 O 0.3269(4) 1.2460(2) 0.4882(2) 0.0619(12) Uani 1 1 d . C .
O24 O 0.2490(4) 1.1051(2) 0.4018(2) 0.0573(11) Uani 1 1 d . C .
O25 O 0.2218(4) 1.2037(3) 0.3503(2) 0.0557(11) Uani 1 1 d . C .
C1 C 0.7414(5) 1.1355(4) 1.0061(3) 0.0439(14) Uani 1 1 d . . .
H1A H 0.7596 1.0962 0.9735 0.053 Uiso 1 1 calc R . .
H1B H 0.7940 1.1907 1.0128 0.053 Uiso 1 1 calc R . .
C2 C 0.7739(5) 1.1310(4) 1.0831(3) 0.0471(15) Uani 1 1 d . . .
H2A H 0.7215 1.0762 1.0773 0.057 Uiso 1 1 calc R . .
H2B H 0.7589 1.1715 1.1169 0.057 Uiso 1 1 calc R . .
C3 C 0.9052(5) 1.1470(5) 1.1218(3) 0.0582(18) Uani 1 1 d . . .
H3A H 0.9209 1.1068 1.0882 0.070 Uiso 1 1 calc R . .
H3B H 0.9582 1.2021 1.1287 0.070 Uiso 1 1 calc R . .
C4 C 0.9328(5) 1.1406(4) 1.1995(3) 0.0608(18) Uani 1 1 d . . .
H4A H 0.9093 1.1762 1.2308 0.091 Uiso 1 1 calc R . .
H4B H 1.0187 1.1574 1.2259 0.091 Uiso 1 1 calc R . .
H4C H 0.8883 1.0841 1.1921 0.091 Uiso 1 1 calc R . .
C5 C 0.4250(4) 1.1177(3) 0.8608(3) 0.0326(11) Uani 1 1 d . . .
H5A H 0.4556 1.1720 0.8584 0.039 Uiso 1 1 calc R . .
H5B H 0.4036 1.0764 0.8101 0.039 Uiso 1 1 calc R . .
C6 C 0.3119(5) 1.1031(4) 0.8752(3) 0.0451(14) Uani 1 1 d . . .
H6A H 0.2862 1.0518 0.8835 0.054 Uiso 1 1 calc R . .
H6B H 0.3307 1.1481 0.9227 0.054 Uiso 1 1 calc R . .
C7 C 0.2098(6) 1.0975(5) 0.8088(4) 0.072(2) Uani 1 1 d . . .
H7A H 0.1899 1.0518 0.7614 0.086 Uiso 1 1 calc R . .
H7B H 0.2355 1.1485 0.7999 0.086 Uiso 1 1 calc R . .
C8 C 0.0981(6) 1.0840(7) 0.8249(5) 0.105(3) Uani 1 1 d . . .
H8A H 0.0749 1.0351 0.8363 0.157 Uiso 1 1 calc R . .
H8B H 0.0325 1.0769 0.7795 0.157 Uiso 1 1 calc R . .
H8C H 0.1157 1.1314 0.8691 0.157 Uiso 1 1 calc R . .
C9 C 0.6353(4) 0.9103(3) 0.8899(3) 0.0293(11) Uani 1 1 d . . .
C10 C 0.6332(5) 0.8923(3) 0.8160(3) 0.0399(13) Uani 1 1 d . . .
H10 H 0.5634 0.8802 0.7732 0.048 Uiso 1 1 calc R . .
C11 C 0.7349(6) 0.8926(4) 0.8064(4) 0.0499(15) Uani 1 1 d . . .
H11 H 0.7346 0.8810 0.7566 0.060 Uiso 1 1 calc R . .
C12 C 0.8360(6) 0.9095(4) 0.8680(4) 0.0507(16) Uani 1 1 d . . .
H12 H 0.9043 0.9084 0.8605 0.061 Uiso 1 1 calc R . .
C13 C 0.8383(5) 0.9282(4) 0.9409(4) 0.0482(15) Uani 1 1 d . . .
H13 H 0.9091 0.9416 0.9836 0.058 Uiso 1 1 calc R . .
C14 C 0.7370(5) 0.9273(3) 0.9520(3) 0.0386(13) Uani 1 1 d . . .
C15 C 0.5260(7) 1.3345(6) 1.0834(5) 0.096(3) Uani 1 1 d . . .
H15A H 0.5482 1.3822 1.1288 0.144 Uiso 1 1 calc R . .
H15B H 0.4670 1.2861 1.0830 0.144 Uiso 1 1 calc R . .
H15C H 0.4916 1.3431 1.0367 0.144 Uiso 1 1 calc R . .
C16 C 0.4932(5) 1.1829(3) 0.6442(3) 0.0447(14) Uani 1 1 d . . .
H16A H 0.5431 1.2325 0.6924 0.054 Uiso 1 1 calc R . .
H16B H 0.4592 1.2007 0.6036 0.054 Uiso 1 1 calc R . .
C17 C 0.3898(6) 1.1295(5) 0.6557(5) 0.078(2) Uani 1 1 d . . .
C18 C 0.2814(7) 1.0814(5) 0.5854(5) 0.098(3) Uani 1 1 d . . .
H18A H 0.2996 1.0477 0.5475 0.118 Uiso 1 1 calc R . .
H18B H 0.2598 1.1195 0.5645 0.118 Uiso 1 1 calc R . .
C19 C 0.1719(6) 1.0252(5) 0.5903(5) 0.095(3) Uani 1 1 d . . .
H19A H 0.1931 0.9903 0.6153 0.143 Uiso 1 1 calc R . .
H19B H 0.1084 0.9912 0.5384 0.143 Uiso 1 1 calc R . .
H19C H 0.1438 1.0580 0.6205 0.143 Uiso 1 1 calc R . .
C20 C 0.7515(5) 1.1111(3) 0.6101(3) 0.0494(15) Uani 1 1 d . . .
H20A H 0.7550 1.0733 0.6363 0.059 Uiso 1 1 calc R . .
H20B H 0.7290 1.0801 0.5552 0.059 Uiso 1 1 calc R . .
C21 C 0.8761(5) 1.1757(4) 0.6414(3) 0.0555(16) Uani 1 1 d . . .
H21A H 0.9036 1.2045 0.6975 0.067 Uiso 1 1 calc R . .
H21B H 0.8745 1.2160 0.6179 0.067 Uiso 1 1 calc R . .
C22 C 0.9677(6) 1.1467(5) 0.6285(5) 0.083(2) Uani 1 1 d . . .
H22A H 0.9759 1.1111 0.6567 0.099 Uiso 1 1 calc R . .
H22B H 0.9364 1.1130 0.5730 0.099 Uiso 1 1 calc R . .
C23 C 1.0887(7) 1.2128(6) 0.6530(6) 0.114(3) Uani 1 1 d . . .
H23A H 1.0806 1.2544 0.6337 0.171 Uiso 1 1 calc R . .
H23B H 1.1355 1.1898 0.6321 0.171 Uiso 1 1 calc R . .
H23C H 1.1294 1.2375 0.7093 0.171 Uiso 1 1 calc R . .
C24 C 0.6332(5) 1.1171(3) 0.3969(3) 0.0351(12) Uani 1 1 d . . .
C25 C 0.6273(5) 1.0821(3) 0.3235(3) 0.0355(12) Uani 1 1 d . . .
H25 H 0.5590 1.0341 0.2854 0.043 Uiso 1 1 calc R . .
C26 C 0.7218(5) 1.1184(3) 0.3075(3) 0.0448(14) Uani 1 1 d . . .
H26 H 0.7167 1.0960 0.2570 0.054 Uiso 1 1 calc R . .
C27 C 0.8225(5) 1.1852(4) 0.3614(4) 0.0494(15) Uani 1 1 d . . .
H27 H 0.8878 1.2080 0.3492 0.059 Uiso 1 1 calc R . .
C28 C 0.8293(5) 1.2199(4) 0.4345(3) 0.0498(15) Uani 1 1 d . . .
H28 H 0.8985 1.2675 0.4722 0.060 Uiso 1 1 calc R . .
C29 C 0.7354(5) 1.1852(3) 0.4520(3) 0.0449(14) Uani 1 1 d . . .
H29 H 0.7410 1.2081 0.5025 0.054 Uiso 1 1 calc R . .
C30 C 0.8124(5) 1.0920(3) 0.8119(3) 0.0451(14) Uani 1 1 d . . .
H30A H 0.7636 1.0410 0.7661 0.068 Uiso 1 1 calc R . .
H30B H 0.8363 1.0796 0.8577 0.068 Uiso 1 1 calc R . .
H30C H 0.8838 1.1243 0.8071 0.068 Uiso 1 1 calc R . .
C31 C 0.9789(5) 1.3485(4) 0.8508(4) 0.0579(17) Uani 1 1 d D . .
H31A H 0.9406 1.2991 0.8026 0.070 Uiso 1 1 calc R A 1
H31B H 1.0125 1.3960 0.8382 0.070 Uiso 1 1 calc R A 1
C32 C 1.0826(10) 1.3435(10) 0.9078(6) 0.077(4) Uiso 0.50 1 d PD B 1
H32A H 1.0514 1.2984 0.9238 0.092 Uiso 0.50 1 calc PR B 1
H32B H 1.1285 1.3950 0.9543 0.092 Uiso 0.50 1 calc PR B 1
C33 C 1.1646(15) 1.3288(12) 0.8692(10) 0.099(6) Uiso 0.50 1 d PD B 1
H33A H 1.1130 1.2850 0.8172 0.119 Uiso 0.50 1 calc PR B 1
H33B H 1.2047 1.3790 0.8620 0.119 Uiso 0.50 1 calc PR B 1
C34 C 1.262(2) 1.306(2) 0.9091(17) 0.182(13) Uiso 0.50 1 d PD B 1
H34A H 1.3102 1.3025 0.8800 0.273 Uiso 0.50 1 calc PR B 1
H34B H 1.2238 1.2526 0.9113 0.273 Uiso 0.50 1 calc PR B 1
H34C H 1.3126 1.3471 0.9614 0.273 Uiso 0.50 1 calc PR B 1
C35 C 0.6694(5) 1.3246(3) 0.8708(3) 0.0402(13) Uani 1 1 d D . .
H35A H 0.6146 1.2821 0.8185 0.048 Uiso 1 1 calc R B 1
H35B H 0.6557 1.3020 0.9089 0.048 Uiso 1 1 calc R B 1
C36 C 0.6454(8) 1.4004(5) 0.8819(7) 0.059(3) Uiso 0.60 1 d PD B 1
H36A H 0.6642 1.4256 0.8463 0.071 Uiso 0.60 1 calc PR B 1
H36B H 0.6949 1.4413 0.9354 0.071 Uiso 0.60 1 calc PR B 1
C37 C 0.5117(8) 1.3699(6) 0.8641(7) 0.070(3) Uiso 0.60 1 d PD B 1
H37A H 0.4910 1.3387 0.8951 0.084 Uiso 0.60 1 calc PR B 1
H37B H 0.4622 1.3343 0.8089 0.084 Uiso 0.60 1 calc PR B 1
C38 C 0.4904(15) 1.4469(8) 0.8851(9) 0.102(5) Uiso 0.60 1 d PD B 1
H38A H 0.4060 1.4309 0.8749 0.153 Uiso 0.60 1 calc PR B 1
H38B H 0.5113 1.4771 0.8539 0.153 Uiso 0.60 1 calc PR B 1
H38C H 0.5403 1.4815 0.9398 0.153 Uiso 0.60 1 calc PR B 1
C39 C 1.1146(6) 1.3867(3) 1.1059(3) 0.0471(15) Uani 1 1 d . . .
C40 C 1.0800(7) 1.3063(4) 1.0602(4) 0.070(2) Uani 1 1 d . . .
H40 H 1.0080 1.2774 1.0144 0.084 Uiso 1 1 calc R . .
C41 C 1.1527(7) 1.2688(4) 1.0824(4) 0.072(2) Uani 1 1 d . . .
H41 H 1.1267 1.2128 1.0527 0.086 Uiso 1 1 calc R . .
C42 C 1.2604(5) 1.3095(4) 1.1456(4) 0.0535(16) Uani 1 1 d . . .
H42 H 1.3114 1.2840 1.1577 0.064 Uiso 1 1 calc R . .
C43 C 1.2915(6) 1.3878(4) 1.1904(4) 0.0512(15) Uani 1 1 d . . .
H43 H 1.3632 1.4162 1.2363 0.061 Uiso 1 1 calc R . .
C44 C 1.2217(5) 1.4270(3) 1.1710(3) 0.0418(13) Uani 1 1 d . . .
H44 H 1.2473 1.4823 1.2026 0.050 Uiso 1 1 calc R . .
C45 C 0.8791(5) 1.4164(3) 0.6751(3) 0.0465(15) Uani 1 1 d . C .
H45A H 0.9005 1.4734 0.7047 0.070 Uiso 1 1 calc R . .
H45B H 0.8675 1.4087 0.6220 0.070 Uiso 1 1 calc R . .
H45C H 0.9435 1.4026 0.6986 0.070 Uiso 1 1 calc R . .
C46 C 0.5402(7) 1.3243(5) 0.4666(5) 0.039(2) Uiso 0.65 1 d PD C 1
H46A H 0.5707 1.2872 0.4836 0.047 Uiso 0.65 1 calc PR C 1
H46B H 0.4698 1.2913 0.4165 0.047 Uiso 0.65 1 calc PR C 1
C47 C 0.6377(7) 1.3886(5) 0.4576(5) 0.048(2) Uiso 0.65 1 d PD C 1
H47A H 0.7109 1.4168 0.5064 0.057 Uiso 0.65 1 calc PR C 1
H47B H 0.6106 1.4298 0.4480 0.057 Uiso 0.65 1 calc PR C 1
C48 C 0.6679(9) 1.3518(7) 0.3915(5) 0.065(3) Uiso 0.65 1 d PD C 1
H48A H 0.7411 1.3938 0.3951 0.078 Uiso 0.65 1 calc PR C 1
H48B H 0.6858 1.3062 0.3981 0.078 Uiso 0.65 1 calc PR C 1
C49 C 0.5680(13) 1.3201(10) 0.3111(7) 0.073(5) Uiso 0.65 1 d PD C 1
H49A H 0.5931 1.2970 0.2721 0.110 Uiso 0.65 1 calc PR C 1
H49B H 0.5518 1.3652 0.3032 0.110 Uiso 0.65 1 calc PR C 1
H49C H 0.4954 1.2779 0.3067 0.110 Uiso 0.65 1 calc PR C 1
C50 C 0.4350(5) 1.3881(3) 0.6400(3) 0.0414(13) Uani 1 1 d . C .
H50A H 0.4102 1.3338 0.6427 0.050 Uiso 1 1 calc R . .
H50B H 0.5041 1.4276 0.6892 0.050 Uiso 1 1 calc R . .
C51 C 0.3311(6) 1.4125(5) 0.6316(4) 0.0621(19) Uani 1 1 d . . .
H51A H 0.3477 1.4595 0.6162 0.075 Uiso 1 1 calc R C .
H51B H 0.2570 1.3666 0.5895 0.075 Uiso 1 1 calc R . .
C52 C 0.3099(7) 1.4346(5) 0.7025(5) 0.082(2) Uani 1 1 d . C .
H52A H 0.3816 1.4827 0.7442 0.098 Uiso 1 1 calc R . .
H52B H 0.2956 1.3887 0.7195 0.098 Uiso 1 1 calc R . .
C53 C 0.2010(8) 1.4540(6) 0.6872(6) 0.110(3) Uani 1 1 d . . .
H53A H 0.2136 1.4978 0.6682 0.166 Uiso 1 1 calc R C .
H53B H 0.1913 1.4715 0.7351 0.166 Uiso 1 1 calc R . .
H53C H 0.1290 1.4052 0.6485 0.166 Uiso 1 1 calc R . .
C54 C 0.1674(4) 1.3997(3) 0.3778(3) 0.0334(12) Uani 1 1 d . C .
C55 C 0.1230(5) 1.4174(3) 0.4329(3) 0.0445(14) Uani 1 1 d . . .
H55 H 0.1730 1.4364 0.4860 0.053 Uiso 1 1 calc R C .
C56 C 0.0057(5) 1.4072(4) 0.4102(4) 0.0522(16) Uani 1 1 d . C .
H56 H -0.0246 1.4193 0.4477 0.063 Uiso 1 1 calc R . .
C57 C -0.0677(5) 1.3790(4) 0.3322(4) 0.0520(16) Uani 1 1 d . . .
H57 H -0.1476 1.3729 0.3170 0.062 Uiso 1 1 calc R C .
C58 C -0.0263(5) 1.3603(4) 0.2775(4) 0.0503(16) Uani 1 1 d . C .
H58 H -0.0773 1.3399 0.2245 0.060 Uiso 1 1 calc R . .
C59 C 0.0917(5) 1.3714(3) 0.3005(3) 0.0426(14) Uani 1 1 d . . .
H59 H 0.1212 1.3593 0.2626 0.051 Uiso 1 1 calc R C .
C60 C 0.0998(6) 1.1584(5) 0.4248(4) 0.082(2) Uani 1 1 d . C .
H60A H 0.0339 1.1163 0.3763 0.122 Uiso 1 1 calc R . .
H60B H 0.0879 1.2080 0.4370 0.122 Uiso 1 1 calc R . .
H60C H 0.1020 1.1388 0.4662 0.122 Uiso 1 1 calc R . .
C32A C 1.1085(11) 1.4049(10) 0.9096(8) 0.070(4) Uiso 0.50 1 d PD B 2
H32C H 1.1210 1.4619 0.9192 0.084 Uiso 0.50 1 calc PR B 2
H32D H 1.1176 1.3980 0.9586 0.084 Uiso 0.50 1 calc PR B 2
C33A C 1.2092(12) 1.3941(10) 0.8896(9) 0.072(4) Uiso 0.50 1 d PD B 2
H33C H 1.2747 1.4479 0.9041 0.087 Uiso 0.50 1 calc PR B 2
H33D H 1.1786 1.3626 0.8337 0.087 Uiso 0.50 1 calc PR B 2
C34A C 1.254(3) 1.3476(17) 0.9358(15) 0.165(11) Uiso 0.50 1 d PD B 2
H34D H 1.3180 1.3382 0.9240 0.247 Uiso 0.50 1 calc PR B 2
H34E H 1.1882 1.2951 0.9217 0.247 Uiso 0.50 1 calc PR B 2
H34F H 1.2857 1.3799 0.9910 0.247 Uiso 0.50 1 calc PR B 2
C36A C 0.5931(10) 1.3699(7) 0.8511(6) 0.026(3) Uiso 0.40 1 d PD B 2
H36C H 0.5079 1.3301 0.8215 0.032 Uiso 0.40 1 calc PR B 2
H36D H 0.6174 1.3976 0.8183 0.032 Uiso 0.40 1 calc PR B 2
C37A C 0.6077(12) 1.4334(7) 0.9245(6) 0.045(3) Uiso 0.40 1 d PD B 2
H37C H 0.5702 1.4042 0.9521 0.054 Uiso 0.40 1 calc PR B 2
H37D H 0.6941 1.4656 0.9585 0.054 Uiso 0.40 1 calc PR B 2
C38A C 0.5539(16) 1.4929(10) 0.9116(11) 0.067(5) Uiso 0.40 1 d PD B 2
H38D H 0.5650 1.5295 0.9612 0.100 Uiso 0.40 1 calc PR B 2
H38E H 0.4683 1.4620 0.8779 0.100 Uiso 0.40 1 calc PR B 2
H38F H 0.5940 1.5251 0.8875 0.100 Uiso 0.40 1 calc PR B 2
C46A C 0.5811(12) 1.3799(7) 0.4761(7) 0.029(3) Uiso 0.35 1 d PD C 2
H46C H 0.5619 1.4111 0.4450 0.034 Uiso 0.35 1 calc PR C 2
H46D H 0.6680 1.4093 0.5093 0.034 Uiso 0.35 1 calc PR C 2
C47A C 0.5568(12) 1.2964(7) 0.4203(7) 0.037(4) Uiso 0.35 1 d PD C 2
H47C H 0.4696 1.2642 0.3888 0.045 Uiso 0.35 1 calc PR C 2
H47D H 0.5841 1.2663 0.4503 0.045 Uiso 0.35 1 calc PR C 2
C48A C 0.6211(12) 1.3050(9) 0.3668(8) 0.032(3) Uiso 0.35 1 d PD C 2
H48C H 0.7067 1.3429 0.3988 0.038 Uiso 0.35 1 calc PR C 2
H48D H 0.6163 1.2512 0.3397 0.038 Uiso 0.35 1 calc PR C 2
C49A C 0.5702(19) 1.3365(13) 0.3065(10) 0.039(6) Uiso 0.35 1 d PD C 2
H49D H 0.6175 1.3423 0.2762 0.058 Uiso 0.35 1 calc PR C 2
H49E H 0.5737 1.3896 0.3326 0.058 Uiso 0.35 1 calc PR C 2
H49F H 0.4869 1.2976 0.2723 0.058 Uiso 0.35 1 calc PR C 2

loop_
_atom_site_aniso_label
_atom_site_aniso_U_11
_atom_site_aniso_U_22
_atom_site_aniso_U_33
_atom_site_aniso_U_23
_atom_site_aniso_U_13
_atom_site_aniso_U_12
Sn1 0.02595(18) 0.0337(2) 0.02538(18) 0.00943(15) 0.00866(15) 0.01256(15)
Sn2 0.0453(2) 0.02102(18) 0.02256(18) 0.00424(14) 0.01162(16) 0.00537(16)
Sn3 0.0458(2) 0.01983(18) 0.02239(18) 0.00451(14) -0.00038(16) 0.00700(16)
Sn4 0.02993(19) 0.0421(2) 0.02877(19) 0.01812(16) 0.01165(16) 0.01919(17)
S1 0.0358(7) 0.0385(8) 0.0346(7) 0.0082(6) 0.0098(6) 0.0193(6)
S2 0.0324(7) 0.0219(6) 0.0241(6) 0.0060(5) 0.0054(5) 0.0109(5)
S3 0.0279(6) 0.0221(6) 0.0251(6) 0.0087(5) 0.0062(5) 0.0081(5)
S4 0.0478(8) 0.0457(9) 0.0349(8) 0.0133(7) 0.0110(7) 0.0216(7)
P1 0.0301(7) 0.0322(7) 0.0285(7) 0.0099(6) 0.0108(6) 0.0140(6)
P2 0.0461(8) 0.0254(7) 0.0235(7) 0.0073(6) 0.0089(6) 0.0051(6)
P3 0.0636(10) 0.0233(7) 0.0213(7) 0.0078(6) 0.0003(7) 0.0096(7)
P4 0.0261(7) 0.0400(8) 0.0324(7) 0.0203(6) 0.0071(6) 0.0125(6)
O1 0.0355(19) 0.0282(19) 0.035(2) 0.0090(15) 0.0131(17) 0.0122(16)
O2 0.0335(19) 0.042(2) 0.0308(19) 0.0147(16) 0.0151(16) 0.0200(17)
O3 0.039(2) 0.039(2) 0.032(2) 0.0070(17) 0.0042(17) 0.0149(18)
O4 0.065(3) 0.033(2) 0.040(2) 0.0107(18) 0.021(2) 0.014(2)
O5 0.061(3) 0.037(2) 0.060(3) 0.018(2) 0.013(2) 0.017(2)
O6 0.051(2) 0.044(2) 0.038(2) 0.0149(19) -0.001(2) 0.003(2)
O7 0.055(2) 0.0288(19) 0.0229(18) 0.0103(15) 0.0110(17) 0.0091(18)
O8 0.063(3) 0.0214(18) 0.040(2) 0.0057(16) 0.021(2) 0.0030(18)
O9 0.047(2) 0.064(3) 0.026(2) 0.0145(19) 0.0114(18) 0.015(2)
O10 0.071(3) 0.047(2) 0.029(2) 0.0164(18) 0.011(2) 0.029(2)
O11 0.059(2) 0.0249(18) 0.0278(19) 0.0092(15) 0.0055(18) 0.0123(18)
O12 0.0301(19) 0.045(2) 0.039(2) 0.0097(18) 0.0109(18) 0.0088(18)
O13 0.074(3) 0.0228(19) 0.0230(19) 0.0087(15) -0.0008(19) 0.0086(19)
O14 0.050(2) 0.047(2) 0.029(2) 0.0060(18) 0.0044(19) 0.009(2)
O15 0.071(3) 0.0139(17) 0.0280(19) 0.0028(15) -0.0011(19) 0.0094(18)
O16 0.045(2) 0.067(3) 0.0243(19) 0.0150(19) 0.0116(18) 0.018(2)
O17 0.092(3) 0.021(2) 0.088(3) 0.000(2) 0.066(3) 0.003(2)
O18 0.062(3) 0.143(5) 0.097(4) 0.094(4) 0.041(3) 0.070(3)
O19 0.0329(19) 0.045(2) 0.037(2) 0.0241(17) 0.0111(17) 0.0214(18)
O20 0.047(2) 0.056(2) 0.036(2) 0.0228(19) 0.0182(19) 0.027(2)
O21 0.0268(19) 0.051(2) 0.048(2) 0.0299(19) 0.0032(18) 0.0054(18)
O23 0.080(3) 0.047(3) 0.039(2) 0.017(2) 0.008(2) 0.021(2)
O24 0.060(3) 0.041(2) 0.066(3) 0.018(2) 0.021(2) 0.023(2)
O25 0.061(3) 0.058(3) 0.041(2) 0.020(2) 0.014(2) 0.024(2)
C1 0.043(3) 0.054(4) 0.038(3) 0.018(3) 0.020(3) 0.023(3)
C2 0.036(3) 0.063(4) 0.036(3) 0.010(3) 0.011(3) 0.027(3)
C3 0.035(3) 0.091(5) 0.035(3) 0.011(3) 0.006(3) 0.032(4)
C4 0.040(3) 0.078(5) 0.046(4) 0.008(3) 0.007(3) 0.028(3)
C5 0.031(3) 0.033(3) 0.025(3) 0.007(2) 0.003(2) 0.014(2)
C6 0.042(3) 0.063(4) 0.037(3) 0.021(3) 0.016(3) 0.031(3)
C7 0.050(4) 0.122(7) 0.063(4) 0.048(5) 0.022(4) 0.052(4)
C8 0.063(5) 0.192(10) 0.117(7) 0.093(7) 0.050(5) 0.086(6)
C9 0.034(3) 0.026(3) 0.032(3) 0.008(2) 0.018(2) 0.016(2)
C10 0.046(3) 0.040(3) 0.045(3) 0.022(3) 0.025(3) 0.023(3)
C11 0.071(4) 0.053(4) 0.053(4) 0.028(3) 0.042(4) 0.036(3)
C12 0.053(4) 0.052(4) 0.075(5) 0.036(3) 0.042(4) 0.032(3)
C13 0.036(3) 0.054(4) 0.067(4) 0.033(3) 0.024(3) 0.023(3)
C14 0.033(3) 0.038(3) 0.046(3) 0.016(3) 0.017(3) 0.017(3)
C15 0.071(5) 0.149(8) 0.078(5) 0.024(5) 0.025(5) 0.081(6)
C16 0.037(3) 0.044(3) 0.039(3) 0.019(3) 0.007(3) 0.008(3)
C17 0.039(4) 0.095(6) 0.098(6) 0.055(5) 0.023(4) 0.017(4)
C18 0.070(5) 0.099(7) 0.091(6) 0.063(5) 0.004(5) 0.004(5)
C19 0.047(4) 0.112(7) 0.079(6) 0.027(5) 0.024(4) -0.009(4)
C20 0.054(4) 0.040(3) 0.041(3) 0.011(3) 0.018(3) 0.011(3)
C21 0.060(4) 0.047(4) 0.037(3) 0.008(3) 0.012(3) 0.011(3)
C22 0.052(4) 0.079(5) 0.114(7) 0.039(5) 0.033(5) 0.024(4)
C23 0.073(6) 0.105(7) 0.154(9) 0.052(7) 0.050(6) 0.025(6)
C24 0.042(3) 0.027(3) 0.032(3) 0.014(2) 0.011(3) 0.013(2)
C25 0.039(3) 0.034(3) 0.029(3) 0.012(2) 0.009(2) 0.017(3)
C26 0.054(4) 0.047(3) 0.039(3) 0.018(3) 0.022(3) 0.027(3)
C27 0.030(3) 0.055(4) 0.061(4) 0.028(3) 0.018(3) 0.013(3)
C28 0.035(3) 0.042(3) 0.040(3) 0.004(3) 0.006(3) -0.001(3)
C29 0.053(4) 0.041(3) 0.036(3) 0.019(3) 0.017(3) 0.013(3)
C30 0.046(3) 0.040(3) 0.049(3) 0.016(3) 0.019(3) 0.021(3)
C31 0.052(4) 0.039(3) 0.064(4) 0.021(3) 0.008(3) 0.013(3)
C35 0.057(3) 0.049(3) 0.021(3) 0.016(2) 0.017(3) 0.030(3)
C39 0.065(4) 0.032(3) 0.031(3) 0.017(3) 0.012(3) 0.011(3)
C40 0.089(5) 0.027(3) 0.057(4) 0.009(3) -0.003(4) 0.019(4)
C41 0.084(5) 0.022(3) 0.081(5) 0.012(3) 0.007(4) 0.022(3)
C42 0.046(4) 0.053(4) 0.063(4) 0.039(3) 0.015(3) 0.018(3)
C43 0.053(4) 0.052(4) 0.043(3) 0.019(3) 0.019(3) 0.017(3)
C44 0.052(3) 0.033(3) 0.031(3) 0.013(2) 0.015(3) 0.009(3)
C45 0.043(3) 0.032(3) 0.055(4) 0.014(3) 0.024(3) 0.004(3)
C50 0.039(3) 0.044(3) 0.033(3) 0.017(3) 0.013(3) 0.010(3)
C51 0.049(4) 0.100(6) 0.052(4) 0.037(4) 0.031(3) 0.036(4)
C52 0.083(5) 0.090(6) 0.083(6) 0.033(5) 0.046(5) 0.042(5)
C53 0.102(7) 0.122(8) 0.152(9) 0.056(7) 0.082(7) 0.072(6)
C54 0.030(3) 0.029(3) 0.037(3) 0.017(2) 0.005(2) 0.011(2)
C55 0.043(3) 0.047(3) 0.045(3) 0.018(3) 0.017(3) 0.022(3)
C56 0.037(3) 0.048(4) 0.057(4) 0.009(3) 0.017(3) 0.013(3)
C57 0.030(3) 0.054(4) 0.075(5) 0.033(3) 0.017(3) 0.020(3)
C58 0.030(3) 0.052(4) 0.052(4) 0.027(3) 0.004(3) 0.005(3)
C59 0.030(3) 0.041(3) 0.041(3) 0.020(3) 0.006(3) 0.001(3)
C60 0.075(5) 0.115(7) 0.072(5) 0.036(5) 0.041(4) 0.051(5)

loop_
_atom_type_symbol
_atom_type_description
_atom_type_scat_dispersion_real
_atom_type_scat_dispersion_imag
_atom_type_scat_source
C C 0.0033 0.0016 'International Tables Vol C Tables 4.2.6.8 and 6.1.1.4'
H H 0.0000 0.0000 'International Tables Vol C Tables 4.2.6.8 and 6.1.1.4'
O O 0.0106 0.0060 'International Tables Vol C Tables 4.2.6.8 and 6.1.1.4'
S S 0.1246 0.1234 'International Tables Vol C Tables 4.2.6.8 and 6.1.1.4'
P P 0.1023 0.0942 'International Tables Vol C Tables 4.2.6.8 and 6.1.1.4'
Sn Sn -0.6537 1.4246 'International Tables Vol C Tables 4.2.6.8 and 6.1.1.4'

loop_
_geom_angle_atom_site_label_1
_geom_angle_atom_site_label_2
_geom_angle_atom_site_label_3
_geom_angle
_geom_angle_site_symmetry_1
_geom_angle_site_symmetry_3
_geom_angle_publ_flag
O2 Sn1 C1 103.95(17) 2_677 . ?
O2 Sn1 C5 99.82(17) 2_677 . ?
C1 Sn1 C5 154.1(2) . . ?
O2 Sn1 O1 86.81(13) 2_677 . ?
C1 Sn1 O1 98.17(19) . . ?
C5 Sn1 O1 93.19(17) . . ?
O2 Sn1 O4 81.72(13) 2_677 . ?
C1 Sn1 O4 89.33(19) . . ?
C5 Sn1 O4 84.06(17) . . ?
O1 Sn1 O4 167.55(13) . . ?
C20 Sn2 O7 96.9(2) . . ?
C20 Sn2 C16 167.2(2) . . ?
O7 Sn2 C16 93.34(19) . . ?
C20 Sn2 O8 92.42(19) . 2_676 ?
O7 Sn2 O8 92.54(14) . 2_676 ?
C16 Sn2 O8 94.72(18) . 2_676 ?
C20 Sn2 O17 87.9(2) . . ?
O7 Sn2 O17 83.21(16) . . ?
C16 Sn2 O17 85.74(18) . . ?
O8 Sn2 O17 175.75(16) 2_676 . ?
C20 Sn2 O10 85.51(19) . . ?
O7 Sn2 O10 176.41(13) . . ?
C16 Sn2 O10 83.93(18) . . ?
O8 Sn2 O10 90.03(14) 2_676 . ?
O17 Sn2 O10 94.22(16) . . ?
C31 Sn3 O15 100.4(2) . 2_787 ?
C31 Sn3 O13 102.2(2) . . ?
O15 Sn3 O13 88.20(14) 2_787 . ?
C31 Sn3 C35 153.6(2) . . ?
O15 Sn3 C35 97.16(18) 2_787 . ?
O13 Sn3 C35 97.93(18) . . ?
C31 Sn3 O11 84.9(2) . . ?
O15 Sn3 O11 162.87(12) 2_787 . ?
O13 Sn3 O11 74.73(13) . . ?
C35 Sn3 O11 84.05(16) . . ?
O19 Sn4 C50 97.70(18) . . ?
O19 Sn4 O21 88.19(14) . 2_686 ?
C50 Sn4 O21 93.45(19) . 2_686 ?
O19 Sn4 C46 102.2(3) . . ?
C50 Sn4 C46 150.7(3) . . ?
O21 Sn4 C46 108.3(2) 2_686 . ?
O19 Sn4 C46A 95.1(4) . . ?
C50 Sn4 C46A 166.8(4) . . ?
O21 Sn4 C46A 83.7(3) 2_686 . ?
C46 Sn4 C46A 25.6(3) . . ?
O19 Sn4 O23 84.26(14) . . ?
C50 Sn4 O23 82.49(19) . . ?
O21 Sn4 O23 170.85(15) 2_686 . ?
C46 Sn4 O23 78.4(2) . . ?
C46A Sn4 O23 102.0(3) . . ?
O19 Sn4 O18 169.86(17) . . ?
C50 Sn4 O18 81.22(19) . . ?
O21 Sn4 O18 81.83(17) 2_686 . ?
C46 Sn4 O18 82.8(3) . . ?
C46A Sn4 O18 85.6(4) . . ?
O23 Sn4 O18 105.52(17) . . ?
O5 S1 O6 113.0(2) . . ?
O5 S1 O4 112.7(2) . . ?
O6 S1 O4 113.3(2) . . ?
O5 S1 C15 106.3(4) . . ?
O6 S1 C15 105.3(4) . . ?
O4 S1 C15 105.2(3) . . ?
O12 S2 O10 113.2(2) . . ?
O12 S2 O11 112.9(2) . . ?
O10 S2 O11 110.5(2) . . ?
O12 S2 C30 106.9(3) . . ?
O10 S2 C30 106.9(3) . . ?
O11 S2 C30 105.9(3) . . ?
O18 S3 O16 111.0(3) . . ?
O18 S3 O17 113.5(3) . . ?
O16 S3 O17 112.0(3) . . ?
O18 S3 C45 106.5(3) . . ?
O16 S3 C45 108.1(3) . . ?
O17 S3 C45 105.3(3) . . ?
O24 S4 O25 112.5(3) . . ?
O24 S4 O23 113.2(3) . . ?
O25 S4 O23 112.8(3) . . ?
O24 S4 C60 105.9(4) . . ?
O25 S4 C60 105.9(3) . . ?
O23 S4 C60 105.8(3) . . ?
O1 P1 O2 115.01(19) . . ?
O1 P1 O3 105.6(2) . . ?
O2 P1 O3 112.2(2) . . ?
O1 P1 C9 110.4(2) . . ?
O2 P1 C9 107.0(2) . . ?
O3 P1 C9 106.4(2) . . ?
O8 P2 O7 114.2(2) . . ?
O8 P2 O9 110.9(2) . . ?
O7 P2 O9 109.0(2) . . ?
O8 P2 C24 106.6(2) . . ?
O7 P2 C24 110.2(2) . . ?
O9 P2 C24 105.5(2) . . ?
O13 P3 O15 114.6(2) . . ?
O13 P3 O14 109.2(2) . . ?
O15 P3 O14 109.5(2) . . ?
O13 P3 C39 109.0(2) . . ?
O15 P3 C39 107.5(3) . . ?
O14 P3 C39 106.7(2) . . ?
O21 P4 O19 115.1(2) . . ?
O21 P4 O20 105.2(2) . . ?
O19 P4 O20 111.1(2) . . ?
O21 P4 C54 110.4(2) . . ?
O19 P4 C54 107.3(2) . . ?
O20 P4 C54 107.5(2) . . ?
P1 O1 Sn1 144.3(2) . . ?
P1 O2 Sn1 148.7(2) . 2_677 ?
S1 O4 Sn1 148.3(2) . . ?
P2 O7 Sn2 141.0(2) . . ?
P2 O8 Sn2 148.4(3) . 2_676 ?
S2 O10 Sn2 159.3(2) . . ?
S2 O11 Sn3 123.0(2) . . ?
P3 O13 Sn3 145.8(2) . . ?
P3 O15 Sn3 148.6(3) . 2_787 ?
S3 O17 Sn2 138.4(2) . . ?
S3 O18 Sn4 164.8(4) . . ?
P4 O19 Sn4 139.0(2) . . ?
P4 O21 Sn4 149.6(2) . 2_686 ?
S4 O23 Sn4 146.0(3) . . ?
C2 C1 Sn1 117.1(4) . . ?
C1 C2 C3 113.1(5) . . ?
C4 C3 C2 110.8(5) . . ?
C6 C5 Sn1 114.0(3) . . ?
C7 C6 C5 112.5(5) . . ?
C6 C7 C8 111.6(6) . . ?
C14 C9 C10 120.2(4) . . ?
C14 C9 P1 121.3(4) . . ?
C10 C9 P1 118.5(4) . . ?
C11 C10 C9 119.0(5) . . ?
C12 C11 C10 120.8(5) . . ?
C11 C12 C13 120.0(5) . . ?
C12 C13 C14 120.3(6) . . ?
C9 C14 C13 119.6(5) . . ?
C17 C16 Sn2 120.2(5) . . ?
C18 C17 C16 113.2(6) . . ?
C17 C18 C19 117.6(7) . . ?
C21 C20 Sn2 122.7(4) . . ?
C20 C21 C22 116.0(5) . . ?
C23 C22 C21 115.2(7) . . ?
C29 C24 C25 119.4(5) . . ?
C29 C24 P2 121.0(4) . . ?
C25 C24 P2 119.5(4) . . ?
C26 C25 C24 118.8(5) . . ?
C27 C26 C25 122.1(5) . . ?
C26 C27 C28 119.4(5) . . ?
C29 C28 C27 119.8(5) . . ?
C28 C29 C24 120.5(5) . . ?
C32 C31 C32A 41.4(8) . . ?
C32 C31 Sn3 117.1(6) . . ?
C32A C31 Sn3 116.2(5) . . ?
C31 C32 C33 109.1(10) . . ?
C34 C33 C32 118.8(17) . . ?
C36 C35 C36A 26.1(5) . . ?
C36 C35 Sn3 108.4(4) . . ?
C36A C35 Sn3 127.0(6) . . ?
C35 C36 C37 105.7(6) . . ?
C36 C37 C38 106.0(9) . . ?
C44 C39 C40 118.6(6) . . ?
C44 C39 P3 121.8(4) . . ?
C40 C39 P3 119.6(5) . . ?
C39 C40 C41 118.8(6) . . ?
C42 C41 C40 122.5(6) . . ?
C43 C42 C41 117.5(6) . . ?
C42 C43 C44 121.8(6) . . ?
C43 C44 C39 120.6(5) . . ?
C47 C46 Sn4 109.3(5) . . ?
C46 C47 C48 112.8(7) . . ?
C49 C48 C47 114.0(10) . . ?
C51 C50 Sn4 114.0(4) . . ?
C52 C51 C50 114.7(6) . . ?
C51 C52 C53 110.7(7) . . ?
C59 C54 C55 118.7(5) . . ?
C59 C54 P4 119.5(4) . . ?
C55 C54 P4 121.8(4) . . ?
C56 C55 C54 120.0(5) . . ?
C55 C56 C57 119.9(6) . . ?
C58 C57 C56 120.8(5) . . ?
C57 C58 C59 119.2(6) . . ?
C54 C59 C58 121.4(5) . . ?
C33A C32A C31 118.0(11) . . ?
C32A C33A C34A 106.5(16) . . ?
C35 C36A C37A 111.1(7) . . ?
C38A C37A C36A 115.4(10) . . ?
C47A C46A Sn4 118.9(9) . . ?
C46A C47A C48A 111.9(11) . . ?
C49A C48A C47A 114.4(13) . . ?

loop_
_geom_bond_atom_site_label_1
_geom_bond_atom_site_label_2
_geom_bond_distance
_geom_bond_site_symmetry_2
_geom_bond_publ_flag
Sn1 O2 2.093(3) 2_677 ?
Sn1 C1 2.109(5) . ?
Sn1 C5 2.110(5) . ?
Sn1 O1 2.116(3) . ?
Sn1 O4 2.416(4) . ?
Sn2 C20 2.091(6) . ?
Sn2 O7 2.105(3) . ?
Sn2 C16 2.112(6) . ?
Sn2 O8 2.116(3) 2_676 ?
Sn2 O17 2.352(4) . ?
Sn2 O10 2.445(4) . ?
Sn3 C31 2.078(6) . ?
Sn3 O15 2.087(3) 2_787 ?
Sn3 O13 2.090(3) . ?
Sn3 C35 2.088(5) . ?
Sn3 O11 2.463(3) . ?
Sn4 O19 2.103(3) . ?
Sn4 C50 2.103(5) . ?
Sn4 O21 2.117(4) 2_686 ?
Sn4 C46 2.136(8) . ?
Sn4 C46A 2.139(13) . ?
Sn4 O23 2.443(4) . ?
Sn4 O18 2.443(4) . ?
S1 O5 1.445(4) . ?
S1 O6 1.450(4) . ?
S1 O4 1.453(4) . ?
S1 C15 1.749(6) . ?
S2 O12 1.450(4) . ?
S2 O10 1.451(4) . ?
S2 O11 1.462(3) . ?
S2 C30 1.741(5) . ?
S3 O18 1.432(4) . ?
S3 O16 1.434(4) . ?
S3 O17 1.438(4) . ?
S3 C45 1.751(5) . ?
S4 O24 1.446(4) . ?
S4 O25 1.457(4) . ?
S4 O23 1.460(4) . ?
S4 C60 1.751(7) . ?
P1 O1 1.501(4) . ?
P1 O2 1.516(4) . ?
P1 O3 1.552(4) . ?
P1 C9 1.789(5) . ?
P2 O8 1.509(4) . ?
P2 O7 1.511(3) . ?
P2 O9 1.557(4) . ?
P2 C24 1.788(5) . ?
P3 O13 1.494(4) . ?
P3 O15 1.507(4) . ?
P3 O14 1.560(4) . ?
P3 C39 1.778(6) . ?
P4 O21 1.495(4) . ?
P4 O19 1.512(4) . ?
P4 O20 1.564(4) . ?
P4 C54 1.784(5) . ?
O2 Sn1 2.093(3) 2_677 ?
O8 Sn2 2.116(3) 2_676 ?
O15 Sn3 2.087(3) 2_787 ?
O21 Sn4 2.117(4) 2_686 ?
C1 C2 1.489(8) . ?
C2 C3 1.539(7) . ?
C3 C4 1.519(9) . ?
C5 C6 1.534(7) . ?
C6 C7 1.518(8) . ?
C7 C8 1.535(9) . ?
C9 C14 1.386(7) . ?
C9 C10 1.403(7) . ?
C10 C11 1.393(7) . ?
C11 C12 1.376(8) . ?
C12 C13 1.382(8) . ?
C13 C14 1.395(7) . ?
C16 C17 1.516(8) . ?
C17 C18 1.448(10) . ?
C18 C19 1.522(10) . ?
C20 C21 1.491(8) . ?
C21 C22 1.525(9) . ?
C22 C23 1.492(10) . ?
C24 C29 1.382(7) . ?
C24 C25 1.399(7) . ?
C25 C26 1.370(7) . ?
C26 C27 1.358(8) . ?
C27 C28 1.387(8) . ?
C28 C29 1.375(8) . ?
C31 C32 1.529(5) . ?
C31 C32A 1.536(14) . ?
C32 C33 1.539(5) . ?
C33 C34 1.533(5) . ?
C35 C36 1.537(5) . ?
C35 C36A 1.539(5) . ?
C36 C37 1.538(5) . ?
C37 C38 1.541(5) . ?
C39 C44 1.384(8) . ?
C39 C40 1.387(8) . ?
C40 C41 1.394(9) . ?
C41 C42 1.371(9) . ?
C42 C43 1.362(8) . ?
C43 C44 1.378(8) . ?
C46 C47 1.536(5) . ?
C47 C48 1.537(5) . ?
C48 C49 1.534(5) . ?
C50 C51 1.543(8) . ?
C51 C52 1.490(9) . ?
C52 C53 1.541(11) . ?
C54 C59 1.390(7) . ?
C54 C55 1.395(7) . ?
C55 C56 1.388(8) . ?
C56 C57 1.395(9) . ?
C57 C58 1.363(8) . ?
C58 C59 1.392(8) . ?
C32A C33A 1.535(5) . ?
C33A C34A 1.544(5) . ?
C36A C37A 1.540(5) . ?
C37A C38A 1.540(5) . ?
C46A C47A 1.538(5) . ?
C47A C48A 1.542(5) . ?
C48A C49A 1.539(5) . ?
